data_1573748
loop_
_publ_author_name
'Riu, Martin'
'Shan, Jing-Ran'
'Houk, K. N.'
'Nava, Matthew'

_publ_section_title
;
 Metal-Ligand Cooperativity Enables Zero-Valent Metal Transfer
;
_journal_name_full 'Chemical Science'
_journal_paper_doi 10.1039/D4SC07938H
_journal_year 2025
_chemical_formula_sum 'C2.95 H5.9 In0.1 N0.29 O0.38'
_chemical_formula_weight 62.44
_space_group_crystal_system triclinic
_space_group_IT_number 2
_space_group_name_Hall '-P 1'
_space_group_name_H-M_alt 'P -1'
_atom_sites_solution_hydrogens geom
_atom_sites_solution_primary direct
_audit_creation_method
;FinalCif V136 by Daniel Kratzert, Freiburg 2024, 
https://dkratzert.de/finalcif.html
;
_audit_update_record
;
2024-04-10 deposited with the CCDC.	2025-01-16 downloaded from the CCDC.
;
_cell_angle_alpha 61.5040(10)
_cell_angle_beta 89.2340(10)
_cell_angle_gamma 89.8010(10)
_cell_formula_units_Z 21
_cell_length_a 11.9190(3)
_cell_length_b 12.4961(3)
_cell_length_c 13.0349(3)
_cell_measurement_reflns_used 9945
_cell_measurement_temperature 100(2)
_cell_measurement_theta_max 70.11
_cell_measurement_theta_min 3.86
_cell_volume 1706.07(7)
_computing_cell_refinement 'Bruker SAINT'
_computing_data_collection 'Bruker APEX2'
_computing_data_reduction 'Bruker SAINT'
_computing_structure_refinement 'SHELXL-2018/3 (Sheldrick, 2018)'
_computing_structure_solution 'SHELXT 2014/4 (Sheldrick, 2014)'
_diffrn_ambient_environment N2
_diffrn_ambient_temperature 100
_diffrn_detector 'CCD Plate'
_diffrn_detector_area_resol_mean 8.3
_diffrn_detector_type 'Bruker Apex 2 CCD'
_diffrn_measured_fraction_theta_full 0.967
_diffrn_measured_fraction_theta_max 0.964
_diffrn_measurement_device 'three-circle diffractometer'
_diffrn_measurement_device_type 'Bruker Apex-II CCD'
_diffrn_measurement_method '\f and \w scans'
_diffrn_measurement_specimen_support 'MiTeGen Micromount'
_diffrn_radiation_probe x-ray
_diffrn_radiation_type CuK\a
_diffrn_radiation_wavelength 1.54178
_diffrn_reflns_av_R_equivalents 0.0307
_diffrn_reflns_av_unetI/netI 0.0183
_diffrn_reflns_Laue_measured_fraction_full 0.967
_diffrn_reflns_Laue_measured_fraction_max 0.964
_diffrn_reflns_limit_h_max 14
_diffrn_reflns_limit_h_min -14
_diffrn_reflns_limit_k_max 15
_diffrn_reflns_limit_k_min -15
_diffrn_reflns_limit_l_max 15
_diffrn_reflns_limit_l_min -15
_diffrn_reflns_number 42260
_diffrn_reflns_point_group_measured_fraction_full 0.967
_diffrn_reflns_point_group_measured_fraction_max 0.964
_diffrn_reflns_theta_full 67.679
_diffrn_reflns_theta_max 70.126
_diffrn_reflns_theta_min 3.709
_diffrn_source 'sealed X-ray tube'
_exptl_absorpt_coefficient_mu 5.810
_exptl_absorpt_correction_T_max 0.7533
_exptl_absorpt_correction_T_min 0.5338
_exptl_absorpt_correction_type multi-scan
_exptl_absorpt_process_details 'SADABS (Herbst-Irmer et al., 2015)'
_exptl_crystal_colour yellow
_exptl_crystal_density_diffrn 1.276
_exptl_crystal_density_meas ?
_exptl_crystal_description block
_exptl_crystal_F_000 700
_exptl_crystal_size_max 0.487
_exptl_crystal_size_mid 0.271
_exptl_crystal_size_min 0.221
_exptl_transmission_factor_max 0.7533
_exptl_transmission_factor_min 0.5338
_refine_diff_density_max 1.159
_refine_diff_density_min -1.294
_refine_diff_density_rms 0.059
_refine_ls_extinction_method none
_refine_ls_goodness_of_fit_ref 1.012
_refine_ls_hydrogen_treatment constr
_refine_ls_matrix_type full
_refine_ls_number_parameters 514
_refine_ls_number_reflns 6251
_refine_ls_number_restraints 771
_refine_ls_restrained_S_all 0.964
_refine_ls_R_factor_all 0.0280
_refine_ls_R_factor_gt 0.0272
_refine_ls_shift/su_max 0.002
_refine_ls_shift/su_mean 0.000
_refine_ls_structure_factor_coef Fsqd
_refine_ls_weighting_details 'w=1/[\s^2^(Fo^2^)+(0.1000P)^2^] where P=(Fo^2^+2Fc^2^)/3'
_refine_ls_weighting_scheme calc
_refine_ls_wR_factor_gt 0.1050
_refine_ls_wR_factor_ref 0.1067
_reflns_Friedel_coverage 0.000
_reflns_number_gt 6071
_reflns_number_total 6251
_reflns_threshold_expression 'I > 2\s(I)'
_cod_data_source_file d4sc07938h2.cif
_cod_data_source_block nava2305
_cod_depositor_comments
;
The following automatic conversions were performed:

data item '_exptl_crystal_density_meas' value 'not measured' was
changed to '?' -- the value is perceived as not measured.

Automatic conversion script
Id: cif_fix_values 8170 2020-07-09 18:12:32Z antanas 
;
_cod_original_formula_sum 'C2.95 H5.90 In0.10 N0.29 O0.38'
_cod_database_code 1573748
_shelx_shelxl_version_number 2018/3
_shelx_space_group_comment
;
The symmetry employed for this shelxl refinement is uniquely defined
by the following loop, which should always be used as a source of
symmetry information in preference to the above space-group names.
They are only intended as comments.
;
_shelx_estimated_absorpt_t_min 0.164
_shelx_estimated_absorpt_t_max 0.360
_diffrn_measurement_ambient_temperature_device_make 'Oxford Cryostream 700'

loop_
_space_group_symop_operation_xyz
'x, y, z'
'-x, -y, -z'

loop_
_atom_site_label
_atom_site_type_symbol
_atom_site_fract_x
_atom_site_fract_y
_atom_site_fract_z
_atom_site_U_iso_or_equiv
_atom_site_adp_type
_atom_site_occupancy
_atom_site_site_symmetry_order
_atom_site_calc_flag
_atom_site_refinement_flags_posn
_atom_site_refinement_flags_adp
_atom_site_refinement_flags_occupancy
_atom_site_disorder_assembly
_atom_site_disorder_group
In1 In 0.65070(2) 0.66713(2) 0.69250(2) 0.02568(9) Uani 1 1 d . . . . .
O1 O 0.6576(3) 0.7194(3) 0.8153(3) 0.0295(7) Uani 0.791(9) 1 d D U P A 1
N1 N 0.7619(4) 0.7892(4) 0.7941(4) 0.0256(9) Uani 0.791(9) 1 d D U P A 1
C1 C 0.8381(5) 0.7145(4) 0.8915(4) 0.0300(9) Uani 0.791(9) 1 d D U P A 1
C2 C 0.7874(5) 0.6639(4) 1.0160(3) 0.0397(11) Uani 0.791(9) 1 d D U P A 1
H2A H 0.708697 0.641734 1.015763 0.059 Uiso 0.791(9) 1 calc R U P A 1
H2B H 0.792128 0.726223 1.041085 0.059 Uiso 0.791(9) 1 calc R U P A 1
H2C H 0.829439 0.591682 1.069997 0.059 Uiso 0.791(9) 1 calc R U P A 1
C3 C 0.8741(5) 0.6059(4) 0.8740(4) 0.0331(10) Uani 0.791(9) 1 d D U P A 1
H3A H 0.904058 0.635883 0.794531 0.050 Uiso 0.791(9) 1 calc R U P A 1
H3B H 0.809126 0.553273 0.885774 0.050 Uiso 0.791(9) 1 calc R U P A 1
H3C H 0.932166 0.559396 0.930408 0.050 Uiso 0.791(9) 1 calc R U P A 1
C4 C 0.9435(5) 0.7912(4) 0.8774(5) 0.0352(11) Uani 0.791(9) 1 d D U P A 1
H4A H 0.991905 0.746415 0.945976 0.042 Uiso 0.791(9) 1 calc R U P A 1
H4B H 0.986179 0.802222 0.807303 0.042 Uiso 0.791(9) 1 calc R U P A 1
C5 C 0.9166(6) 0.9163(6) 0.8654(7) 0.0412(15) Uani 0.791(9) 1 d D U P A 1
H5A H 0.880558 0.906825 0.938212 0.049 Uiso 0.791(9) 1 calc R U P A 1
H5B H 0.986592 0.963898 0.851811 0.049 Uiso 0.791(9) 1 calc R U P A 1
C6 C 0.8393(5) 0.9816(5) 0.7651(5) 0.0319(12) Uani 0.791(9) 1 d D U P A 1
H6A H 0.879248 0.996985 0.692271 0.038 Uiso 0.791(9) 1 calc R U P A 1
H6B H 0.820315 1.061631 0.759021 0.038 Uiso 0.791(9) 1 calc R U P A 1
C7 C 0.7299(5) 0.9127(4) 0.7746(4) 0.0282(10) Uani 0.791(9) 1 d D U P A 1
C8 C 0.6504(4) 0.9139(4) 0.8682(4) 0.0354(10) Uani 0.791(9) 1 d D U P A 1
H8A H 0.618651 0.995550 0.839504 0.053 Uiso 0.791(9) 1 calc R U P A 1
H8B H 0.692391 0.892054 0.939653 0.053 Uiso 0.791(9) 1 calc R U P A 1
H8C H 0.589666 0.854969 0.885105 0.053 Uiso 0.791(9) 1 calc R U P A 1
C9 C 0.6711(4) 0.9765(4) 0.6570(4) 0.0353(10) Uani 0.791(9) 1 d D U P A 1
H9A H 0.716583 0.968431 0.597910 0.053 Uiso 0.791(9) 1 calc R U P A 1
H9B H 0.661554 1.062923 0.633960 0.053 Uiso 0.791(9) 1 calc R U P A 1
H9C H 0.597379 0.938967 0.663796 0.053 Uiso 0.791(9) 1 calc R U P A 1
O1A O 0.6938(12) 0.6824(13) 0.8444(12) 0.027(3) Uani 0.209(9) 1 d D U P A 2
N1A N 0.7925(12) 0.7607(12) 0.8159(14) 0.016(3) Uani 0.209(9) 1 d D U P A 2
C1A C 0.8834(14) 0.6902(13) 0.8959(10) 0.021(3) Uani 0.209(9) 1 d D U P A 2
C2A C 0.8552(18) 0.6248(12) 1.0286(9) 0.037(4) Uani 0.209(9) 1 d D U P A 2
H2AA H 0.861938 0.682750 1.058941 0.056 Uiso 0.209(9) 1 calc R U P A 2
H2AB H 0.907527 0.557347 1.069440 0.056 Uiso 0.209(9) 1 calc R U P A 2
H2AC H 0.778281 0.593103 1.041331 0.056 Uiso 0.209(9) 1 calc R U P A 2
C3A C 0.9180(14) 0.5908(14) 0.8652(14) 0.025(3) Uani 0.209(9) 1 d D U P A 2
H3AA H 0.933206 0.627421 0.781066 0.037 Uiso 0.209(9) 1 calc R U P A 2
H3AB H 0.857105 0.531016 0.886686 0.037 Uiso 0.209(9) 1 calc R U P A 2
H3AC H 0.985702 0.550137 0.908016 0.037 Uiso 0.209(9) 1 calc R U P A 2
C4A C 0.9837(14) 0.7740(14) 0.8740(17) 0.026(3) Uani 0.209(9) 1 d D U P A 2
H4AA H 1.041991 0.729630 0.932624 0.031 Uiso 0.209(9) 1 calc R U P A 2
H4AB H 1.016207 0.797725 0.795778 0.031 Uiso 0.209(9) 1 calc R U P A 2
C5A C 0.9505(17) 0.8881(17) 0.8812(19) 0.027(4) Uani 0.209(9) 1 d D U P A 2
H5AA H 0.921614 0.865498 0.960513 0.033 Uiso 0.209(9) 1 calc R U P A 2
H5AB H 1.016660 0.941647 0.865076 0.033 Uiso 0.209(9) 1 calc R U P A 2
C6A C 0.8630(15) 0.9525(15) 0.7945(18) 0.023(3) Uani 0.209(9) 1 d D U P A 2
H6AA H 0.894054 0.976948 0.715504 0.027 Uiso 0.209(9) 1 calc R U P A 2
H6AB H 0.842426 1.027620 0.797758 0.027 Uiso 0.209(9) 1 calc R U P A 2
C7A C 0.7561(12) 0.8756(14) 0.8133(14) 0.022(3) Uani 0.209(9) 1 d D U P A 2
C8A C 0.6945(13) 0.8599(17) 0.9271(16) 0.041(4) Uani 0.209(9) 1 d D U P A 2
H8AA H 0.654373 0.935012 0.910064 0.061 Uiso 0.209(9) 1 calc R U P A 2
H8AB H 0.749886 0.842708 0.987912 0.061 Uiso 0.209(9) 1 calc R U P A 2
H8AC H 0.640994 0.792193 0.954232 0.061 Uiso 0.209(9) 1 calc R U P A 2
C9A C 0.6791(14) 0.9444(17) 0.711(2) 0.039(4) Uani 0.209(9) 1 d D U P A 2
H9AA H 0.718955 0.963297 0.638394 0.058 Uiso 0.209(9) 1 calc R U P A 2
H9AB H 0.655279 1.020289 0.709849 0.058 Uiso 0.209(9) 1 calc R U P A 2
H9AC H 0.613000 0.894282 0.719676 0.058 Uiso 0.209(9) 1 calc R U P A 2
O2 O 0.67842(14) 0.80494(15) 0.53023(14) 0.0279(3) Uani 1 1 d . . . . .
N2 N 0.74429(15) 0.75568(17) 0.46647(16) 0.0226(4) Uani 1 1 d . . . . .
C10 C 0.84958(19) 0.8290(2) 0.42518(19) 0.0239(4) Uani 1 1 d . . . . .
C11 C 0.8323(2) 0.9686(2) 0.3568(2) 0.0322(5) Uani 1 1 d . . . . .
H11A H 0.807755 0.991733 0.277500 0.048 Uiso 1 1 calc R U . . .
H11B H 0.903194 1.010000 0.353012 0.048 Uiso 1 1 calc R U . . .
H11C H 0.775138 0.992550 0.396618 0.048 Uiso 1 1 calc R U . . .
C12 C 0.91782(19) 0.8014(2) 0.5338(2) 0.0270(5) Uani 1 1 d . . . . .
H12A H 0.990637 0.842871 0.509832 0.041 Uiso 1 1 calc R U . . .
H12B H 0.929528 0.713402 0.579453 0.041 Uiso 1 1 calc R U . . .
H12C H 0.876948 0.830412 0.581460 0.041 Uiso 1 1 calc R U . . .
C13 C 0.9151(2) 0.7823(2) 0.3530(2) 0.0279(5) Uani 1 1 d . . . . .
H13A H 0.982463 0.833970 0.318811 0.033 Uiso 1 1 calc R U . . .
H13B H 0.940898 0.698396 0.405463 0.033 Uiso 1 1 calc R U . . .
C14 C 0.8472(2) 0.7817(3) 0.2550(2) 0.0338(5) Uani 1 1 d . . . . .
H14A H 0.827821 0.866134 0.197073 0.041 Uiso 1 1 calc R U . . .
H14B H 0.892070 0.745462 0.214976 0.041 Uiso 1 1 calc R U . . .
C15 C 0.7408(2) 0.7077(2) 0.3066(2) 0.0288(5) Uani 1 1 d . . . . .
H15A H 0.761403 0.621780 0.358459 0.035 Uiso 1 1 calc R U . . .
H15B H 0.695302 0.710121 0.242533 0.035 Uiso 1 1 calc R U . . .
C16 C 0.6693(2) 0.7532(2) 0.3761(2) 0.0263(5) Uani 1 1 d . . . . .
C17 C 0.5780(2) 0.6587(2) 0.4431(2) 0.0321(5) Uani 1 1 d . . . . .
H17A H 0.522829 0.693583 0.475142 0.048 Uiso 1 1 calc R U . . .
H17B H 0.611947 0.586580 0.506929 0.048 Uiso 1 1 calc R U . . .
H17C H 0.540573 0.635565 0.390037 0.048 Uiso 1 1 calc R U . . .
C18 C 0.6118(2) 0.8747(2) 0.2948(2) 0.0383(6) Uani 1 1 d . . . . .
H18A H 0.666061 0.929375 0.236196 0.058 Uiso 1 1 calc R U . . .
H18B H 0.583626 0.912549 0.340808 0.058 Uiso 1 1 calc R U . . .
H18C H 0.549009 0.859512 0.255562 0.058 Uiso 1 1 calc R U . . .
O3 O 0.64114(14) 0.49399(14) 0.72086(14) 0.0262(3) Uani 1 1 d . . . . .
N3 N 0.71321(17) 0.40868(17) 0.81348(16) 0.0244(4) Uani 1 1 d . . . . .
C19 C 0.78760(19) 0.3525(2) 0.75946(19) 0.0237(4) Uani 1 1 d . . . . .
C20 C 0.7278(2) 0.3019(2) 0.6878(2) 0.0272(5) Uani 1 1 d . . . . .
H20A H 0.674758 0.362482 0.634757 0.041 Uiso 1 1 calc R U . . .
H20B H 0.687174 0.227247 0.740659 0.041 Uiso 1 1 calc R U . . .
H20C H 0.783470 0.283640 0.642334 0.041 Uiso 1 1 calc R U . . .
C21 C 0.8680(2) 0.4525(2) 0.6772(2) 0.0289(5) Uani 1 1 d . . . . .
H21A H 0.826270 0.514145 0.611006 0.043 Uiso 1 1 calc R U . . .
H21B H 0.925931 0.417064 0.648657 0.043 Uiso 1 1 calc R U . . .
H21C H 0.903430 0.490523 0.719309 0.043 Uiso 1 1 calc R U . . .
C22 C 0.8560(2) 0.2533(2) 0.8573(2) 0.0325(5) Uani 1 1 d . . . . .
H22A H 0.909445 0.292281 0.886916 0.039 Uiso 1 1 calc R U . . .
H22B H 0.900306 0.209119 0.824710 0.039 Uiso 1 1 calc R U . . .
C23 C 0.7838(3) 0.1614(2) 0.9596(2) 0.0409(7) Uani 1 1 d . . . . .
H23A H 0.735975 0.114906 0.933189 0.049 Uiso 1 1 calc R U . . .
H23B H 0.832731 0.103155 1.022379 0.049 Uiso 1 1 calc R U . . .
C24 C 0.7107(3) 0.2295(2) 1.0059(2) 0.0415(7) Uani 1 1 d . . . . .
H24A H 0.759458 0.269140 1.038852 0.050 Uiso 1 1 calc R U . . .
H24B H 0.662075 0.170229 1.069913 0.050 Uiso 1 1 calc R U . . .
C25 C 0.6368(2) 0.3263(2) 0.9120(2) 0.0320(5) Uani 1 1 d . . . . .
C26 C 0.5412(2) 0.2678(3) 0.8766(3) 0.0398(6) Uani 1 1 d . . . . .
H26A H 0.515933 0.325245 0.798006 0.060 Uiso 1 1 calc R U . . .
H26B H 0.478358 0.247455 0.932087 0.060 Uiso 1 1 calc R U . . .
H26C H 0.568667 0.193447 0.877200 0.060 Uiso 1 1 calc R U . . .
C27 C 0.5832(3) 0.4038(3) 0.9615(2) 0.0410(7) Uani 1 1 d . . . . .
H27A H 0.642261 0.444654 0.981787 0.062 Uiso 1 1 calc R U . . .
H27B H 0.538965 0.351445 1.031622 0.062 Uiso 1 1 calc R U . . .
H27C H 0.534267 0.465025 0.902954 0.062 Uiso 1 1 calc R U . . .
O4 O 0.4625(9) 0.6774(11) 0.7018(15) 0.031(2) Uani 0.64(3) 1 d D U P A 1
C28 C 0.3869(8) 0.5773(7) 0.7194(13) 0.051(3) Uani 0.64(3) 1 d D U P A 1
H28A H 0.420820 0.527493 0.686686 0.061 Uiso 0.64(3) 1 calc R U P A 1
H28B H 0.371414 0.524207 0.803599 0.061 Uiso 0.64(3) 1 calc R U P A 1
C29 C 0.2832(10) 0.6343(10) 0.6584(13) 0.074(3) Uani 0.64(3) 1 d D U P A 1
H29A H 0.219179 0.576709 0.684126 0.089 Uiso 0.64(3) 1 calc R U P A 1
H29B H 0.292261 0.673316 0.572463 0.089 Uiso 0.64(3) 1 calc R U P A 1
C30 C 0.2740(8) 0.7263(10) 0.7025(14) 0.073(3) Uani 0.64(3) 1 d D U P A 1
H30A H 0.251870 0.686509 0.786071 0.087 Uiso 0.64(3) 1 calc R U P A 1
H30B H 0.218835 0.790438 0.657011 0.087 Uiso 0.64(3) 1 calc R U P A 1
C31 C 0.3979(9) 0.7811(9) 0.6832(9) 0.049(2) Uani 0.64(3) 1 d D U P A 1
H31A H 0.409041 0.849271 0.603166 0.059 Uiso 0.64(3) 1 calc R U P A 1
H31B H 0.415708 0.808983 0.740601 0.059 Uiso 0.64(3) 1 calc R U P A 1
O4A O 0.4607(15) 0.676(2) 0.681(3) 0.028(4) Uani 0.36(3) 1 d D U P A 2
C28A C 0.3830(12) 0.5880(15) 0.6782(14) 0.033(3) Uani 0.36(3) 1 d D U P A 2
H28C H 0.411131 0.561764 0.621925 0.040 Uiso 0.36(3) 1 calc R U P A 2
H28D H 0.379280 0.515378 0.756353 0.040 Uiso 0.36(3) 1 calc R U P A 2
C29A C 0.2738(11) 0.6376(15) 0.6456(10) 0.037(3) Uani 0.36(3) 1 d D U P A 2
H29C H 0.216396 0.581754 0.700460 0.044 Uiso 0.36(3) 1 calc R U P A 2
H29D H 0.256499 0.652902 0.565695 0.044 Uiso 0.36(3) 1 calc R U P A 2
C30A C 0.2775(16) 0.7537(19) 0.651(3) 0.088(6) Uani 0.36(3) 1 d D U P A 2
H30C H 0.238166 0.744192 0.722479 0.105 Uiso 0.36(3) 1 calc R U P A 2
H30D H 0.240581 0.819478 0.582283 0.105 Uiso 0.36(3) 1 calc R U P A 2
C31A C 0.4024(16) 0.7849(16) 0.653(2) 0.056(5) Uani 0.36(3) 1 d D U P A 2
H31C H 0.427055 0.851172 0.576344 0.067 Uiso 0.36(3) 1 calc R U P A 2
H31D H 0.415189 0.810731 0.713240 0.067 Uiso 0.36(3) 1 calc R U P A 2

loop_
_atom_site_aniso_label
_atom_site_aniso_U_11
_atom_site_aniso_U_22
_atom_site_aniso_U_33
_atom_site_aniso_U_23
_atom_site_aniso_U_13
_atom_site_aniso_U_12
In1 0.02556(13) 0.02313(13) 0.03236(13) -0.01676(9) 0.01323(8) -0.00966(8)
O1 0.0382(19) 0.0242(15) 0.0267(15) -0.0127(12) 0.0061(12) -0.0119(12)
N1 0.032(2) 0.0199(18) 0.0243(16) -0.0103(14) 0.0059(14) -0.0081(14)
C1 0.038(3) 0.0265(18) 0.0263(18) -0.0128(14) 0.0066(18) -0.0071(16)
C2 0.057(3) 0.038(2) 0.0211(15) -0.0119(14) 0.0054(16) -0.014(2)
C3 0.042(3) 0.0280(19) 0.0281(18) -0.0121(14) -0.004(2) 0.0024(19)
C4 0.037(3) 0.037(2) 0.0315(18) -0.0167(16) 0.000(2) -0.004(2)
C5 0.053(4) 0.036(3) 0.041(3) -0.024(3) 0.008(3) -0.018(2)
C6 0.039(3) 0.023(2) 0.033(3) -0.013(2) 0.012(2) -0.0108(19)
C7 0.038(3) 0.020(2) 0.027(2) -0.0120(16) 0.0126(17) -0.0074(16)
C8 0.043(2) 0.0341(19) 0.0370(19) -0.0233(17) 0.0159(18) -0.0117(16)
C9 0.049(2) 0.025(2) 0.032(2) -0.0134(17) 0.0099(19) -0.0037(16)
O1A 0.029(6) 0.032(6) 0.026(6) -0.019(5) 0.015(4) -0.024(5)
N1A 0.013(5) 0.012(5) 0.026(6) -0.013(4) 0.007(4) -0.006(4)
C1A 0.024(6) 0.034(6) 0.008(4) -0.013(4) 0.007(4) -0.001(5)
C2A 0.070(12) 0.028(6) 0.018(5) -0.014(4) 0.016(6) -0.016(7)
C3A 0.023(8) 0.028(6) 0.027(6) -0.017(5) 0.004(6) 0.001(5)
C4A 0.020(7) 0.035(6) 0.030(6) -0.021(5) 0.000(6) -0.005(5)
C5A 0.036(8) 0.031(7) 0.017(6) -0.013(6) 0.001(6) -0.013(6)
C6A 0.029(7) 0.013(7) 0.027(9) -0.011(6) 0.006(5) -0.007(5)
C7A 0.021(5) 0.022(6) 0.029(7) -0.017(5) 0.009(5) 0.001(4)
C8A 0.039(8) 0.052(9) 0.056(9) -0.046(8) 0.031(7) -0.022(7)
C9A 0.032(7) 0.036(9) 0.058(10) -0.030(8) -0.010(8) 0.017(6)
O2 0.0296(8) 0.0234(8) 0.0323(8) -0.0148(7) 0.0119(7) -0.0050(6)
N2 0.0188(9) 0.0242(9) 0.0290(9) -0.0163(8) 0.0059(7) -0.0021(7)
C10 0.0265(11) 0.0191(11) 0.0250(10) -0.0097(9) 0.0047(9) -0.0070(8)
C11 0.0384(14) 0.0196(11) 0.0340(12) -0.0091(9) 0.0074(10) -0.0082(9)
C12 0.0253(11) 0.0286(12) 0.0278(11) -0.0139(9) 0.0037(9) -0.0072(9)
C13 0.0241(11) 0.0308(12) 0.0324(11) -0.0183(10) 0.0098(10) -0.0097(9)
C14 0.0368(14) 0.0396(14) 0.0298(12) -0.0207(11) 0.0089(11) -0.0110(11)
C15 0.0307(12) 0.0297(12) 0.0302(11) -0.0177(10) 0.0014(10) -0.0054(9)
C16 0.0235(11) 0.0268(11) 0.0292(11) -0.0137(9) 0.0005(9) -0.0023(9)
C17 0.0230(12) 0.0348(14) 0.0419(13) -0.0210(11) 0.0017(11) -0.0068(10)
C18 0.0367(14) 0.0308(13) 0.0441(14) -0.0149(11) -0.0099(12) 0.0032(11)
O3 0.0264(8) 0.0228(8) 0.0306(8) -0.0138(7) 0.0053(7) -0.0041(6)
N3 0.0306(10) 0.0200(9) 0.0232(8) -0.0109(7) 0.0075(8) -0.0060(7)
C19 0.0254(11) 0.0236(11) 0.0242(10) -0.0132(9) 0.0047(9) -0.0039(9)
C20 0.0308(12) 0.0266(11) 0.0279(10) -0.0161(9) 0.0037(9) -0.0020(9)
C21 0.0257(12) 0.0275(12) 0.0352(12) -0.0165(10) 0.0095(10) -0.0041(9)
C22 0.0418(14) 0.0264(12) 0.0307(11) -0.0146(10) -0.0067(11) 0.0040(10)
C23 0.068(2) 0.0225(12) 0.0277(12) -0.0078(10) -0.0037(13) 0.0004(12)
C24 0.075(2) 0.0275(13) 0.0213(11) -0.0108(10) 0.0083(12) -0.0075(13)
C25 0.0444(14) 0.0257(12) 0.0268(11) -0.0136(10) 0.0152(10) -0.0148(10)
C26 0.0451(15) 0.0383(14) 0.0442(14) -0.0267(12) 0.0235(12) -0.0226(12)
C27 0.0591(18) 0.0347(14) 0.0347(13) -0.0214(12) 0.0255(13) -0.0187(13)
O4 0.028(3) 0.025(3) 0.039(5) -0.015(2) 0.016(2) -0.0021(18)
C28 0.033(3) 0.028(3) 0.077(6) -0.014(4) 0.022(4) -0.0115(19)
C29 0.054(5) 0.049(5) 0.123(9) -0.043(5) -0.018(5) -0.013(4)
C30 0.050(3) 0.060(5) 0.129(8) -0.061(5) -0.027(5) 0.019(3)
C31 0.062(4) 0.042(3) 0.046(4) -0.023(3) -0.007(3) 0.026(3)
O4A 0.027(4) 0.027(4) 0.044(10) -0.028(5) 0.011(4) -0.010(3)
C28A 0.024(4) 0.046(6) 0.045(6) -0.035(5) 0.017(4) -0.013(4)
C29A 0.034(5) 0.055(6) 0.020(4) -0.016(4) -0.003(3) -0.014(4)
C30A 0.062(7) 0.058(8) 0.138(14) -0.042(9) -0.035(9) 0.007(6)
C31A 0.056(7) 0.039(6) 0.094(12) -0.048(7) -0.040(7) 0.009(4)

loop_
_atom_type_symbol
_atom_type_description
_atom_type_scat_dispersion_real
_atom_type_scat_dispersion_imag
_atom_type_scat_source
C C 0.0181 0.0091 'International Tables Vol C Tables 4.2.6.8 and 6.1.1.4'
N N 0.0311 0.0180 'International Tables Vol C Tables 4.2.6.8 and 6.1.1.4'
O O 0.0492 0.0322 'International Tables Vol C Tables 4.2.6.8 and 6.1.1.4'
In In 0.0822 5.0449 'International Tables Vol C Tables 4.2.6.8 and 6.1.1.4'
H H 0.0000 0.0000 'International Tables Vol C Tables 4.2.6.8 and 6.1.1.4'

loop_
_geom_angle_atom_site_label_1
_geom_angle_atom_site_label_2
_geom_angle_atom_site_label_3
_geom_angle
_geom_angle_site_symmetry_1
_geom_angle_site_symmetry_3
_geom_angle_publ_flag
O1 In1 O2 112.97(11) . . ?
O1 In1 O3 126.01(11) . . ?
O2 In1 O3 120.40(7) . . ?
O2 In1 O1A 121.5(3) . . ?
O3 In1 O1A 113.9(4) . . ?
O1 In1 O4 87.8(4) . . ?
O2 In1 O4 99.6(4) . . ?
O3 In1 O4 90.9(3) . . ?
O2 In1 O4A 95.3(7) . . ?
O3 In1 O4A 88.3(5) . . ?
O1A In1 O4A 106.8(8) . . ?
N1 O1 In1 106.6(3) . . ?
O1 N1 C1 106.9(3) . . ?
O1 N1 C7 106.9(3) . . ?
C1 N1 C7 118.9(3) . . ?
N1 C1 C4 107.7(3) . . ?
N1 C1 C3 106.4(3) . . ?
C4 C1 C3 107.6(4) . . ?
N1 C1 C2 116.0(4) . . ?
C4 C1 C2 110.7(3) . . ?
C3 C1 C2 108.1(3) . . ?
C1 C2 H2A 109.5 . . ?
C1 C2 H2B 109.5 . . ?
H2A C2 H2B 109.5 . . ?
C1 C2 H2C 109.5 . . ?
H2A C2 H2C 109.5 . . ?
H2B C2 H2C 109.5 . . ?
C1 C3 H3A 109.5 . . ?
C1 C3 H3B 109.5 . . ?
H3A C3 H3B 109.5 . . ?
C1 C3 H3C 109.5 . . ?
H3A C3 H3C 109.5 . . ?
H3B C3 H3C 109.5 . . ?
C5 C4 C1 113.0(4) . . ?
C5 C4 H4A 109.0 . . ?
C1 C4 H4A 109.0 . . ?
C5 C4 H4B 109.0 . . ?
C1 C4 H4B 109.0 . . ?
H4A C4 H4B 107.8 . . ?
C6 C5 C4 108.9(4) . . ?
C6 C5 H5A 109.9 . . ?
C4 C5 H5A 109.9 . . ?
C6 C5 H5B 109.9 . . ?
C4 C5 H5B 109.9 . . ?
H5A C5 H5B 108.3 . . ?
C5 C6 C7 114.3(4) . . ?
C5 C6 H6A 108.7 . . ?
C7 C6 H6A 108.7 . . ?
C5 C6 H6B 108.7 . . ?
C7 C6 H6B 108.7 . . ?
H6A C6 H6B 107.6 . . ?
N1 C7 C9 107.1(3) . . ?
N1 C7 C6 107.0(4) . . ?
C9 C7 C6 108.4(3) . . ?
N1 C7 C8 114.8(3) . . ?
C9 C7 C8 108.2(4) . . ?
C6 C7 C8 111.1(4) . . ?
C7 C8 H8A 109.5 . . ?
C7 C8 H8B 109.5 . . ?
H8A C8 H8B 109.5 . . ?
C7 C8 H8C 109.5 . . ?
H8A C8 H8C 109.5 . . ?
H8B C8 H8C 109.5 . . ?
C7 C9 H9A 109.5 . . ?
C7 C9 H9B 109.5 . . ?
H9A C9 H9B 109.5 . . ?
C7 C9 H9C 109.5 . . ?
H9A C9 H9C 109.5 . . ?
H9B C9 H9C 109.5 . . ?
N1A O1A In1 108.2(8) . . ?
O1A N1A C1A 108.3(10) . . ?
O1A N1A C7A 107.3(10) . . ?
C1A N1A C7A 118.4(11) . . ?
N1A C1A C4A 108.9(10) . . ?
N1A C1A C3A 107.2(10) . . ?
C4A C1A C3A 108.4(11) . . ?
N1A C1A C2A 117.1(12) . . ?
C4A C1A C2A 108.5(11) . . ?
C3A C1A C2A 106.5(11) . . ?
C1A C2A H2AA 109.5 . . ?
C1A C2A H2AB 109.5 . . ?
H2AA C2A H2AB 109.5 . . ?
C1A C2A H2AC 109.5 . . ?
H2AA C2A H2AC 109.5 . . ?
H2AB C2A H2AC 109.5 . . ?
C1A C3A H3AA 109.5 . . ?
C1A C3A H3AB 109.5 . . ?
H3AA C3A H3AB 109.5 . . ?
C1A C3A H3AC 109.5 . . ?
H3AA C3A H3AC 109.5 . . ?
H3AB C3A H3AC 109.5 . . ?
C5A C4A C1A 111.5(12) . . ?
C5A C4A H4AA 109.3 . . ?
C1A C4A H4AA 109.3 . . ?
C5A C4A H4AB 109.3 . . ?
C1A C4A H4AB 109.3 . . ?
H4AA C4A H4AB 108.0 . . ?
C6A C5A C4A 108.8(13) . . ?
C6A C5A H5AA 109.9 . . ?
C4A C5A H5AA 109.9 . . ?
C6A C5A H5AB 109.9 . . ?
C4A C5A H5AB 109.9 . . ?
H5AA C5A H5AB 108.3 . . ?
C5A C6A C7A 113.5(13) . . ?
C5A C6A H6AA 108.9 . . ?
C7A C6A H6AA 108.9 . . ?
C5A C6A H6AB 108.9 . . ?
C7A C6A H6AB 108.9 . . ?
H6AA C6A H6AB 107.7 . . ?
N1A C7A C9A 109.7(10) . . ?
N1A C7A C6A 106.7(11) . . ?
C9A C7A C6A 108.7(12) . . ?
N1A C7A C8A 115.2(11) . . ?
C9A C7A C8A 108.1(12) . . ?
C6A C7A C8A 108.2(12) . . ?
C7A C8A H8AA 109.5 . . ?
C7A C8A H8AB 109.5 . . ?
H8AA C8A H8AB 109.5 . . ?
C7A C8A H8AC 109.5 . . ?
H8AA C8A H8AC 109.5 . . ?
H8AB C8A H8AC 109.5 . . ?
C7A C9A H9AA 109.5 . . ?
C7A C9A H9AB 109.5 . . ?
H9AA C9A H9AB 109.5 . . ?
C7A C9A H9AC 109.5 . . ?
H9AA C9A H9AC 109.5 . . ?
H9AB C9A H9AC 109.5 . . ?
N2 O2 In1 107.19(12) . . ?
O2 N2 C10 107.10(16) . . ?
O2 N2 C16 107.29(16) . . ?
C10 N2 C16 117.69(17) . . ?
N2 C10 C13 107.05(18) . . ?
N2 C10 C12 107.04(18) . . ?
C13 C10 C12 108.23(19) . . ?
N2 C10 C11 115.00(19) . . ?
C13 C10 C11 111.7(2) . . ?
C12 C10 C11 107.49(19) . . ?
C10 C11 H11A 109.5 . . ?
C10 C11 H11B 109.5 . . ?
H11A C11 H11B 109.5 . . ?
C10 C11 H11C 109.5 . . ?
H11A C11 H11C 109.5 . . ?
H11B C11 H11C 109.5 . . ?
C10 C12 H12A 109.5 . . ?
C10 C12 H12B 109.5 . . ?
H12A C12 H12B 109.5 . . ?
C10 C12 H12C 109.5 . . ?
H12A C12 H12C 109.5 . . ?
H12B C12 H12C 109.5 . . ?
C14 C13 C10 113.6(2) . . ?
C14 C13 H13A 108.9 . . ?
C10 C13 H13A 108.9 . . ?
C14 C13 H13B 108.9 . . ?
C10 C13 H13B 108.9 . . ?
H13A C13 H13B 107.7 . . ?
C15 C14 C13 109.0(2) . . ?
C15 C14 H14A 109.9 . . ?
C13 C14 H14A 109.9 . . ?
C15 C14 H14B 109.9 . . ?
C13 C14 H14B 109.9 . . ?
H14A C14 H14B 108.3 . . ?
C14 C15 C16 113.4(2) . . ?
C14 C15 H15A 108.9 . . ?
C16 C15 H15A 108.9 . . ?
C14 C15 H15B 108.9 . . ?
C16 C15 H15B 108.9 . . ?
H15A C15 H15B 107.7 . . ?
N2 C16 C15 106.61(18) . . ?
N2 C16 C17 106.25(19) . . ?
C15 C16 C17 108.8(2) . . ?
N2 C16 C18 115.5(2) . . ?
C15 C16 C18 111.2(2) . . ?
C17 C16 C18 108.2(2) . . ?
C16 C17 H17A 109.5 . . ?
C16 C17 H17B 109.5 . . ?
H17A C17 H17B 109.5 . . ?
C16 C17 H17C 109.5 . . ?
H17A C17 H17C 109.5 . . ?
H17B C17 H17C 109.5 . . ?
C16 C18 H18A 109.5 . . ?
C16 C18 H18B 109.5 . . ?
H18A C18 H18B 109.5 . . ?
C16 C18 H18C 109.5 . . ?
H18A C18 H18C 109.5 . . ?
H18B C18 H18C 109.5 . . ?
N3 O3 In1 114.45(12) . . ?
O3 N3 C19 106.41(16) . . ?
O3 N3 C25 106.44(18) . . ?
C19 N3 C25 118.00(18) . . ?
N3 C19 C21 106.50(18) . . ?
N3 C19 C22 107.50(18) . . ?
C21 C19 C22 108.4(2) . . ?
N3 C19 C20 115.59(18) . . ?
C21 C19 C20 107.67(18) . . ?
C22 C19 C20 110.93(19) . . ?
C19 C20 H20A 109.5 . . ?
C19 C20 H20B 109.5 . . ?
H20A C20 H20B 109.5 . . ?
C19 C20 H20C 109.5 . . ?
H20A C20 H20C 109.5 . . ?
H20B C20 H20C 109.5 . . ?
C19 C21 H21A 109.5 . . ?
C19 C21 H21B 109.5 . . ?
H21A C21 H21B 109.5 . . ?
C19 C21 H21C 109.5 . . ?
H21A C21 H21C 109.5 . . ?
H21B C21 H21C 109.5 . . ?
C19 C22 C23 113.5(2) . . ?
C19 C22 H22A 108.9 . . ?
C23 C22 H22A 108.9 . . ?
C19 C22 H22B 108.9 . . ?
C23 C22 H22B 108.9 . . ?
H22A C22 H22B 107.7 . . ?
C24 C23 C22 109.2(2) . . ?
C24 C23 H23A 109.8 . . ?
C22 C23 H23A 109.8 . . ?
C24 C23 H23B 109.8 . . ?
C22 C23 H23B 109.8 . . ?
H23A C23 H23B 108.3 . . ?
C23 C24 C25 113.0(2) . . ?
C23 C24 H24A 109.0 . . ?
C25 C24 H24A 109.0 . . ?
C23 C24 H24B 109.0 . . ?
C25 C24 H24B 109.0 . . ?
H24A C24 H24B 107.8 . . ?
N3 C25 C27 106.94(19) . . ?
N3 C25 C24 107.0(2) . . ?
C27 C25 C24 108.6(2) . . ?
N3 C25 C26 114.7(2) . . ?
C27 C25 C26 107.9(2) . . ?
C24 C25 C26 111.5(2) . . ?
C25 C26 H26A 109.5 . . ?
C25 C26 H26B 109.5 . . ?
H26A C26 H26B 109.5 . . ?
C25 C26 H26C 109.5 . . ?
H26A C26 H26C 109.5 . . ?
H26B C26 H26C 109.5 . . ?
C25 C27 H27A 109.5 . . ?
C25 C27 H27B 109.5 . . ?
H27A C27 H27B 109.5 . . ?
C25 C27 H27C 109.5 . . ?
H27A C27 H27C 109.5 . . ?
H27B C27 H27C 109.5 . . ?
C31 O4 C28 109.4(7) . . ?
C31 O4 In1 126.8(7) . . ?
C28 O4 In1 123.7(7) . . ?
C29 C28 O4 106.3(7) . . ?
C29 C28 H28A 110.5 . . ?
O4 C28 H28A 110.5 . . ?
C29 C28 H28B 110.5 . . ?
O4 C28 H28B 110.5 . . ?
H28A C28 H28B 108.7 . . ?
C28 C29 C30 96.3(8) . . ?
C28 C29 H29A 112.5 . . ?
C30 C29 H29A 112.5 . . ?
C28 C29 H29B 112.5 . . ?
C30 C29 H29B 112.5 . . ?
H29A C29 H29B 110.0 . . ?
C29 C30 C31 103.1(7) . . ?
C29 C30 H30A 111.1 . . ?
C31 C30 H30A 111.1 . . ?
C29 C30 H30B 111.1 . . ?
C31 C30 H30B 111.1 . . ?
H30A C30 H30B 109.1 . . ?
O4 C31 C30 100.7(7) . . ?
O4 C31 H31A 111.6 . . ?
C30 C31 H31A 111.6 . . ?
O4 C31 H31B 111.6 . . ?
C30 C31 H31B 111.6 . . ?
H31A C31 H31B 109.4 . . ?
C31A O4A C28A 109.2(11) . . ?
C31A O4A In1 121.4(11) . . ?
C28A O4A In1 128.6(12) . . ?
C29A C28A O4A 111.5(11) . . ?
C29A C28A H28C 109.3 . . ?
O4A C28A H28C 109.3 . . ?
C29A C28A H28D 109.3 . . ?
O4A C28A H28D 109.3 . . ?
H28C C28A H28D 108.0 . . ?
C28A C29A C30A 104.5(10) . . ?
C28A C29A H29C 110.8 . . ?
C30A C29A H29C 110.8 . . ?
C28A C29A H29D 110.8 . . ?
C30A C29A H29D 110.8 . . ?
H29C C29A H29D 108.9 . . ?
C29A C30A C31A 107.1(11) . . ?
C29A C30A H30C 110.3 . . ?
C31A C30A H30C 110.3 . . ?
C29A C30A H30D 110.3 . . ?
C31A C30A H30D 110.3 . . ?
H30C C30A H30D 108.5 . . ?
O4A C31A C30A 105.0(10) . . ?
O4A C31A H31C 110.7 . . ?
C30A C31A H31C 110.7 . . ?
O4A C31A H31D 110.7 . . ?
C30A C31A H31D 110.7 . . ?
H31C C31A H31D 108.8 . . ?

loop_
_geom_bond_atom_site_label_1
_geom_bond_atom_site_label_2
_geom_bond_distance
_geom_bond_site_symmetry_2
_geom_bond_publ_flag
In1 O1 1.999(3) . ?
In1 O2 2.0145(16) . ?
In1 O3 2.0170(16) . ?
In1 O1A 2.147(12) . ?
In1 O4 2.251(10) . ?
In1 O4A 2.271(17) . ?
O1 N1 1.467(4) . ?
N1 C1 1.484(5) . ?
N1 C7 1.489(5) . ?
C1 C4 1.538(6) . ?
C1 C3 1.539(6) . ?
C1 C2 1.548(5) . ?
C2 H2A 0.9800 . ?
C2 H2B 0.9800 . ?
C2 H2C 0.9800 . ?
C3 H3A 0.9800 . ?
C3 H3B 0.9800 . ?
C3 H3C 0.9800 . ?
C4 C5 1.529(6) . ?
C4 H4A 0.9900 . ?
C4 H4B 0.9900 . ?
C5 C6 1.494(7) . ?
C5 H5A 0.9900 . ?
C5 H5B 0.9900 . ?
C6 C7 1.536(5) . ?
C6 H6A 0.9900 . ?
C6 H6B 0.9900 . ?
C7 C9 1.528(6) . ?
C7 C8 1.541(5) . ?
C8 H8A 0.9800 . ?
C8 H8B 0.9800 . ?
C8 H8C 0.9800 . ?
C9 H9A 0.9800 . ?
C9 H9B 0.9800 . ?
C9 H9C 0.9800 . ?
O1A N1A 1.459(12) . ?
N1A C1A 1.478(14) . ?
N1A C7A 1.483(13) . ?
C1A C4A 1.524(14) . ?
C1A C3A 1.531(14) . ?
C1A C2A 1.553(12) . ?
C2A H2AA 0.9800 . ?
C2A H2AB 0.9800 . ?
C2A H2AC 0.9800 . ?
C3A H3AA 0.9800 . ?
C3A H3AB 0.9800 . ?
C3A H3AC 0.9800 . ?
C4A C5A 1.523(15) . ?
C4A H4AA 0.9900 . ?
C4A H4AB 0.9900 . ?
C5A C6A 1.473(16) . ?
C5A H5AA 0.9900 . ?
C5A H5AB 0.9900 . ?
C6A C7A 1.543(14) . ?
C6A H6AA 0.9900 . ?
C6A H6AB 0.9900 . ?
C7A C9A 1.511(16) . ?
C7A C8A 1.572(13) . ?
C8A H8AA 0.9800 . ?
C8A H8AB 0.9800 . ?
C8A H8AC 0.9800 . ?
C9A H9AA 0.9800 . ?
C9A H9AB 0.9800 . ?
C9A H9AC 0.9800 . ?
O2 N2 1.468(2) . ?
N2 C10 1.491(3) . ?
N2 C16 1.500(3) . ?
C10 C13 1.529(3) . ?
C10 C12 1.532(3) . ?
C10 C11 1.549(3) . ?
C11 H11A 0.9800 . ?
C11 H11B 0.9800 . ?
C11 H11C 0.9800 . ?
C12 H12A 0.9800 . ?
C12 H12B 0.9800 . ?
C12 H12C 0.9800 . ?
C13 C14 1.524(3) . ?
C13 H13A 0.9900 . ?
C13 H13B 0.9900 . ?
C14 C15 1.520(3) . ?
C14 H14A 0.9900 . ?
C14 H14B 0.9900 . ?
C15 C16 1.528(3) . ?
C15 H15A 0.9900 . ?
C15 H15B 0.9900 . ?
C16 C17 1.530(3) . ?
C16 C18 1.542(3) . ?
C17 H17A 0.9800 . ?
C17 H17B 0.9800 . ?
C17 H17C 0.9800 . ?
C18 H18A 0.9800 . ?
C18 H18B 0.9800 . ?
C18 H18C 0.9800 . ?
O3 N3 1.458(2) . ?
N3 C19 1.491(3) . ?
N3 C25 1.501(3) . ?
C19 C21 1.527(3) . ?
C19 C22 1.530(3) . ?
C19 C20 1.538(3) . ?
C20 H20A 0.9800 . ?
C20 H20B 0.9800 . ?
C20 H20C 0.9800 . ?
C21 H21A 0.9800 . ?
C21 H21B 0.9800 . ?
C21 H21C 0.9800 . ?
C22 C23 1.534(4) . ?
C22 H22A 0.9900 . ?
C22 H22B 0.9900 . ?
C23 C24 1.523(4) . ?
C23 H23A 0.9900 . ?
C23 H23B 0.9900 . ?
C24 C25 1.532(4) . ?
C24 H24A 0.9900 . ?
C24 H24B 0.9900 . ?
C25 C27 1.531(4) . ?
C25 C26 1.545(4) . ?
C26 H26A 0.9800 . ?
C26 H26B 0.9800 . ?
C26 H26C 0.9800 . ?
C27 H27A 0.9800 . ?
C27 H27B 0.9800 . ?
C27 H27C 0.9800 . ?
O4 C31 1.425(7) . ?
O4 C28 1.469(8) . ?
C28 C29 1.464(10) . ?
C28 H28A 0.9900 . ?
C28 H28B 0.9900 . ?
C29 C30 1.514(10) . ?
C29 H29A 0.9900 . ?
C29 H29B 0.9900 . ?
C30 C31 1.596(10) . ?
C30 H30A 0.9900 . ?
C30 H30B 0.9900 . ?
C31 H31A 0.9900 . ?
C31 H31B 0.9900 . ?
O4A C31A 1.410(13) . ?
O4A C28A 1.456(12) . ?
C28A C29A 1.420(13) . ?
C28A H28C 0.9900 . ?
C28A H28D 0.9900 . ?
C29A C30A 1.488(14) . ?
C29A H29C 0.9900 . ?
C29A H29D 0.9900 . ?
C30A C31A 1.544(14) . ?
C30A H30C 0.9900 . ?
C30A H30D 0.9900 . ?
C31A H31C 0.9900 . ?
C31A H31D 0.9900 . ?
